data_1531914
loop_
_publ_author_name
'Mujica, C.'
'Casan-Pastor, N.'
'Llanos, J.'
'Gomez-Romero, P.'
'Sanchez, V.'

_publ_section_title
;
 Synthesis and crystal structure of the monoclinic modification of Yb (Re
 O4)3 (H2 O)4
;
_journal_name_full 'Journal of Solid State Chemistry'
_journal_page_first 200
_journal_page_last 204
_journal_volume 172
_journal_year 2003
_chemical_formula_sum 'H8 O16 Re3 Yb'
_chemical_name_systematic 'Yb (Re O4)3 (H2 O)4'
_space_group_IT_number 14
_symmetry_space_group_name_Hall '-P 2yn'
_symmetry_space_group_name_H-M 'P 1 21/n 1'
_cell_angle_alpha 90
_cell_angle_beta 93.69
_cell_angle_gamma 90
_cell_formula_units_Z 4
_cell_length_a 7.305
_cell_length_b 14.841
_cell_length_c 13.117
_cell_volume 1419.112
_citation_journal_id_ASTM JSSCBI
_cod_data_source_file Mujica_JSSCBI_2003_1526.cif
_cod_data_source_block H8O16Re3Yb1
_cod_original_sg_symbol_Hall '-P 2ybc (x-z,y,z)'
_cod_original_formula_sum 'H8 O16 Re3 Yb1'
_cod_database_code 1531914

loop_
_symmetry_equiv_pos_as_xyz
x,y,z
-x+1/2,y+1/2,-z+1/2
-x,-y,-z
x-1/2,-y-1/2,z-1/2

loop_
_atom_site_label
_atom_site_type_symbol
_atom_site_fract_x
_atom_site_fract_y
_atom_site_fract_z
_atom_site_occupancy
_atom_site_U_iso_or_equiv
Re1 Re+7 0.0345 0.1422 0.4371 1 0.0
O8 O-2 0.067 0.185 0.555 1 0.0
O7 O-2 0.068 0.228 0.351 1 0.0
O10 O-2 0.823 0.178 0.75 1 0.0
O13 O-2 0.032 0.951 0.815 1 0.0
O16 O-2 0.89 0.898 0.991 1 0.0
O15 O-2 0.255 0.888 0.978 1 0.0
O3 O-2 0.792 0.464 0.206 1 0.0
O5 O-2 0.817 0.101 0.421 1 0.0
O11 O-2 0.971 0.288 0.906 1 0.0
Re2 Re+7 0.9959 0.2552 0.7833 1 0.0
O12 O-2 0.974 0.35 0.71 1 0.0
O14 O-2 0.028 0.768 0.865 1 0.0
O9 O-2 0.208 0.208 0.774 1 0.0
O1 O-2 0.068 0.407 0.087 1 0.0
Re3 Re+7 0.0498 0.8742 0.9129 1 0.0
Yb1 Yb+3 0.003 0.3508 0.2476 1 0.0
O6 O-2 0.183 0.054 0.42 1 0.0
O2 O-2 0.913 0.404 0.408 1 0.0
O4 O-2 0.171 0.481 0.284 1 0.0
